data_7221285
loop_
_publ_author_name
'Flavell, W.R.'
'Stahl, K.'
'Nicholson, D.G.'
'Nilsen, M.H.'

_publ_section_title
;
 X-ray powder diffraction and EXAFS studies on Sn A P O - 5 and Cu: Sn A P
 O - 5
;
_journal_name_full 'Journal of Materials Chemistry'
_journal_page_first 620
_journal_page_last 627
_journal_volume 11
_journal_year 2001
_chemical_formula_sum 'Al0.924 Cu0.356 H0.4 O4.408 P0.924 Sn0.078'
_chemical_name_systematic 'Sn0.078 Cu0.356 H0.4 Al0.924 P0.924 O4.408'
_space_group_IT_number 192
_symmetry_space_group_name_Hall '-P 6 2c'
_symmetry_space_group_name_H-M 'P 6/m c c'
_cell_angle_alpha 90
_cell_angle_beta 90
_cell_angle_gamma 120
_cell_formula_units_Z 12
_cell_length_a 13.7579
_cell_length_b 13.7579
_cell_length_c 8.3604
_cell_volume 1370.446
_citation_journal_id_ASTM JMACEP
_cod_data_source_file Flavell_JMACEP_2001_1414.cif
_cod_data_source_block H0.4Al0.924Cu0.356O4.408P0.924Sn0.078
_cod_original_formula_sum 'H0.4 Al0.924 Cu0.356 O4.408 P0.924 Sn0.078'
_cod_database_code 7221285

loop_
_symmetry_equiv_pos_as_xyz
x,y,z
x-y,x,z
-y,x-y,z
-x,-y,z
-x+y,-x,z
y,-x+y,z
-y,-x,-z+1/2
x-y,-y,-z+1/2
x,x-y,-z+1/2
y,x,-z+1/2
-x+y,y,-z+1/2
-x,-x+y,-z+1/2
-x,-y,-z
-x+y,-x,-z
y,-x+y,-z
x,y,-z
x-y,x,-z
-y,x-y,-z
y,x,z-1/2
-x+y,y,z-1/2
-x,-x+y,z-1/2
-y,-x,z-1/2
x-y,-y,z-1/2
x,x-y,z-1/2

loop_
_atom_site_label
_atom_site_type_symbol
_atom_site_fract_x
_atom_site_fract_y
_atom_site_fract_z
_atom_site_occupancy
_atom_site_U_iso_or_equiv
P1 P+5 0.4621 0.3315 0.1845 0.462 0.0
Cu1 Cu+2 0.185 0.0468 0.1415 0.178 0.0
O7 O-2 0.0358 0.1688 0.2608 0.099 0.0
O4 O-2 0.5775 0.4225 0.25 1 0.0
O5 O-2 0.6667 0.3333 0 0.234 0.0
Sn2 Sn+4 0.3523 0.2278 0.0881 0.017 0.0
Al1 Al+3 0.4621 0.3315 0.1845 0.462 0.0
O3 O-2 0.3502 0.3502 0.25 1 0.0
O1 O-2 0.4107 0.2053 0.25 1 0.0
Sn1 Sn+4 0.4986 0.1598 0.1301 0.022 0.0
O6 O-2 0.1465 0.1234 0 0.132 0.0
O2 O-2 0.4783 0.3665 0 1 0.0
